data_2019427
loop_
_publ_author_name
'Kenfack Tsobnang, Patrice'
'Wenger, Emmanuel'
'Ponou, Sim\'eon'
'Dahaoui, Slimane'
'Lambi Ngolui, John'
'Lecomte, Claude'

_publ_section_title
;
 A new heteroleptic oxalate-based compound:
 poly[[2-(aminomethyl)pyridine]di-\m~6~-oxalato-chromium(III)potassium(I)]
;
_journal_issue 1
_journal_name_full 'Acta Crystallographica Section C'
_journal_page_first 12
_journal_page_last 15
_journal_paper_doi 10.1107/S205322961303088X
_journal_volume 70
_journal_year 2014
_chemical_formula_iupac '[K Cr (C2 O2)2 (C6 H8 N2)]'
_chemical_formula_moiety 'C10 H8 Cr K N2 O8'
_chemical_formula_sum 'C10 H8 Cr K N2 O8'
_chemical_formula_weight 375.28
_chemical_name_systematic
;
Poly[[2-(aminomethyl)pyridine]di-\m~6~-oxalato-chromium(III)potassium(I)]
;
_space_group_crystal_system monoclinic
_space_group_IT_number 15
_space_group_name_Hall '-C 2yc'
_space_group_name_H-M_alt 'C 1 2/c 1'
_symmetry_space_group_name_Hall '-C 2yc'
_symmetry_space_group_name_H-M 'C 1 2/c 1'
_atom_sites_solution_hydrogens geom
_atom_sites_solution_primary direct
_atom_sites_solution_secondary difmap
_audit_creation_method 'WinGX routine CIF_UPDATE'
_cell_angle_alpha 90
_cell_angle_beta 125.860(2)
_cell_angle_gamma 90
_cell_formula_units_Z 8
_cell_length_a 16.1492(9)
_cell_length_b 14.8618(9)
_cell_length_c 13.1617(11)
_cell_measurement_reflns_used 24083
_cell_measurement_temperature 100(2)
_cell_measurement_theta_max 37.9199
_cell_measurement_theta_min 1.9031
_cell_volume 2560.1(3)
_computing_cell_refinement 'APEX2 (Bruker, 2013)'
_computing_data_collection 'APEX2 (Bruker, 2013)'
_computing_data_reduction 'CrysAlis PRO (Agilent, 2011) [should this be SAINT (Bruker, 2013)?]'
_computing_molecular_graphics
;
DIAMOND for Windows (Brandenburg, 2004) and
Mercury for Windows (Macrae <i>et al.</i>,2006)
;
_computing_publication_material 'enCIFer (CCDC, 2003)'
_computing_structure_refinement 'SHELXL97 (Sheldrick, 2008)'
_computing_structure_solution 'SHELXS97 (Sheldrick, 2008)'
_diffrn_ambient_temperature 100(2)
_diffrn_measured_fraction_theta_full 1
_diffrn_measured_fraction_theta_max 1
_diffrn_measurement_device_type 'Bruker D8 Venture Photon'
_diffrn_measurement_method '\w scans'
_diffrn_radiation_monochromator mirror
_diffrn_radiation_source 'fine-focus sealed tube'
_diffrn_radiation_type MoK\a
_diffrn_radiation_wavelength 0.71073
_diffrn_reflns_av_R_equivalents 0.0379
_diffrn_reflns_limit_h_max 20
_diffrn_reflns_limit_h_min -20
_diffrn_reflns_limit_k_max 19
_diffrn_reflns_limit_k_min -19
_diffrn_reflns_limit_l_max 17
_diffrn_reflns_limit_l_min -17
_diffrn_reflns_number 34973
_diffrn_reflns_theta_full 27.49
_diffrn_reflns_theta_max 27.49
_diffrn_reflns_theta_min 2.07
_exptl_absorpt_coefficient_mu 1.265
_exptl_absorpt_correction_T_max 1
_exptl_absorpt_correction_T_min 0.81212
_exptl_absorpt_correction_type multi-scan
_exptl_absorpt_process_details
;
(CrysAlis PRO, Agilent, 2011)
[should this be SADABS (Bruker, 2013)?]
;
_exptl_crystal_colour pink
_exptl_crystal_density_diffrn 1.947
_exptl_crystal_density_method 'not measured'
_exptl_crystal_description prism
_exptl_crystal_F_000 1512
_exptl_crystal_size_max 0.15
_exptl_crystal_size_mid 0.13
_exptl_crystal_size_min 0.11
_refine_diff_density_max 1.054
_refine_diff_density_min -0.578
_refine_ls_extinction_method none
_refine_ls_goodness_of_fit_ref 1.033
_refine_ls_hydrogen_treatment mixed
_refine_ls_matrix_type full
_refine_ls_number_parameters 205
_refine_ls_number_reflns 2946
_refine_ls_number_restraints 3
_refine_ls_restrained_S_all 1.035
_refine_ls_R_factor_gt 0.034
_refine_ls_shift/su_max 0
_refine_ls_structure_factor_coef Fsqd
_refine_ls_weighting_details 'calc w=1/[\s^2^(Fo^2^)+(0.0477P)^2^+7.8680P] where P=(Fo^2^+2Fc^2^)/3'
_refine_ls_weighting_scheme calc
_refine_ls_wR_factor_ref 0.091
_reflns_number_gt 2509
_reflns_number_total 2946
_reflns_threshold_expression I>2sigma(I)
_cod_data_source_file qs3032sup1.cf
_cod_data_source_block I
_cod_database_code 2019427
_cod_database_fobs_code 2019427

loop_
_space_group_symop_operation_xyz
'x, y, z'
'-x, y, -z+1/2'
'x+1/2, y+1/2, z'
'-x+1/2, y+1/2, -z+1/2'
'-x, -y, -z'
'x, -y, z-1/2'
'-x+1/2, -y+1/2, -z'
'x+1/2, -y+1/2, z-1/2'

loop_
_atom_site_type_symbol
_atom_site_label
_atom_site_fract_x
_atom_site_fract_y
_atom_site_fract_z
_atom_site_U_iso_or_equiv
_atom_site_adp_type
_atom_site_calc_flag
_atom_site_refinement_flags
_atom_site_occupancy
O O8 0.48117(12) -0.10115(11) 0.50331(15) 0.0171(3) Uani d . 1
C C9 0.13466(16) -0.15904(15) 0.3975(2) 0.0136(4) Uani d . 1
C C3 0.35158(17) -0.03829(15) 0.2989(2) 0.0138(4) Uani d . 1
C C2 0.15060(18) 0.18038(16) 0.2854(2) 0.0161(5) Uani d . 1
C C1 0.05519(17) 0.12413(16) 0.1862(2) 0.0157(5) Uani d . 1
C C5 0.17175(17) -0.19486(16) 0.2562(2) 0.0159(4) Uani d . 1
H H5 0.1918 -0.1763 0.2046 0.019 Uiso calc R 1
C C10 0.12408(18) -0.08675(16) 0.4695(2) 0.0164(5) Uani d . 1
H H10A 0.0509 -0.0783 0.4332 0.02 Uiso calc R 1
H H10B 0.1594 -0.1061 0.5577 0.02 Uiso calc R 1
C C8 0.11430(17) -0.24836(16) 0.4050(2) 0.0166(5) Uani d . 1
H H8 0.095 -0.2658 0.4578 0.02 Uiso calc R 1
C C7 0.12253(18) -0.31226(16) 0.3342(2) 0.0191(5) Uani d . 1
H H7 0.1085 -0.3739 0.3375 0.023 Uiso calc R 1
C C4 0.40096(16) -0.05966(15) 0.4397(2) 0.0131(4) Uani d . 1
C C6 0.15143(18) -0.28453(16) 0.2589(2) 0.0188(5) Uani d . 1
H H6 0.1572 -0.327 0.2094 0.023 Uiso calc R 1
K K1 0.58006(4) -0.15237(4) 0.40836(5) 0.01943(14) Uani d . 1
Cr Cr1 0.20602(3) 0.00055(2) 0.34171(3) 0.01121(11) Uani d . 1
O O7 0.34714(12) -0.03049(11) 0.47715(14) 0.0141(3) Uani d . 1
O O1 0.06949(12) 0.03859(11) 0.19965(15) 0.0152(3) Uani d . 1
O O5 0.25793(12) -0.01071(11) 0.23925(15) 0.0149(3) Uani d . 1
O O3 0.23003(12) 0.13133(11) 0.36386(15) 0.0159(3) Uani d . 1
O O6 0.39886(13) -0.04729(11) 0.25436(15) 0.0182(4) Uani d . 1
O O4 0.14698(14) 0.26204(11) 0.28554(18) 0.0234(4) Uani d . 1
N N1 0.16395(14) -0.13233(13) 0.32521(18) 0.0132(4) Uani d . 1
O O2 -0.02507(13) 0.16134(12) 0.10562(16) 0.0206(4) Uani d . 1
N N2 0.16758(15) -0.00044(13) 0.46620(18) 0.0141(4) Uani d D 1
H H2A 0.2279(15) 0.0120(18) 0.5462(18) 0.017 Uiso d D 1
H H2B 0.1230(17) 0.0471(15) 0.447(2) 0.017 Uiso d D 1

loop_
_atom_site_aniso_label
_atom_site_aniso_U_11
_atom_site_aniso_U_22
_atom_site_aniso_U_33
_atom_site_aniso_U_12
_atom_site_aniso_U_13
_atom_site_aniso_U_23
O8 0.0154(8) 0.0171(8) 0.0184(8) 0.0014(6) 0.0096(7) 0.0023(7)
C9 0.0095(10) 0.0164(11) 0.0119(10) 0.0012(8) 0.0045(9) 0.0015(8)
C3 0.0169(11) 0.0086(10) 0.0151(11) -0.0025(8) 0.0088(9) -0.0012(8)
C2 0.0175(11) 0.0165(11) 0.0200(11) 0.0000(9) 0.0142(10) 0.0020(9)
C1 0.0178(11) 0.0173(11) 0.0165(11) 0.0017(9) 0.0126(10) 0.0033(9)
C5 0.0143(10) 0.0194(12) 0.0146(11) -0.0003(9) 0.0089(9) -0.0034(9)
C10 0.0175(11) 0.0181(11) 0.0173(11) 0.0007(9) 0.0122(10) 0.0006(9)
C8 0.0144(10) 0.0190(12) 0.0152(11) -0.0013(9) 0.0079(9) 0.0033(9)
C7 0.0155(11) 0.0146(11) 0.0185(11) -0.0023(9) 0.0051(9) 0.0014(9)
C4 0.0138(10) 0.0123(10) 0.0144(10) -0.0028(8) 0.0090(9) 0.0001(8)
C6 0.0170(11) 0.0163(11) 0.0198(12) -0.0001(9) 0.0090(10) -0.0030(9)
K1 0.0199(3) 0.0196(3) 0.0208(3) 0.0009(2) 0.0130(2) -0.0016(2)
Cr1 0.01163(18) 0.01059(18) 0.01135(18) 0.00029(13) 0.00669(15) 0.00077(13)
O7 0.0129(7) 0.0172(8) 0.0124(8) 0.0013(6) 0.0074(6) 0.0008(6)
O1 0.0132(7) 0.0146(8) 0.0155(8) 0.0006(6) 0.0071(7) 0.0013(6)
O5 0.0159(8) 0.0168(8) 0.0126(7) 0.0011(6) 0.0086(7) 0.0018(6)
O3 0.0158(8) 0.0128(8) 0.0185(8) -0.0015(6) 0.0097(7) -0.0013(6)
O6 0.0232(8) 0.0181(9) 0.0185(8) -0.0021(7) 0.0151(7) -0.0013(7)
O4 0.0286(9) 0.0126(8) 0.0340(10) 0.0008(7) 0.0212(9) 0.0006(7)
N1 0.0126(9) 0.0122(9) 0.0134(9) 0.0009(7) 0.0067(8) 0.0009(7)
O2 0.0173(8) 0.0197(9) 0.0228(9) 0.0057(7) 0.0106(7) 0.0077(7)
N2 0.0165(9) 0.0126(9) 0.0135(9) 0.0018(7) 0.0089(8) 0.0001(7)

loop_
_atom_type_symbol
_atom_type_description
_atom_type_scat_dispersion_real
_atom_type_scat_dispersion_imag
_atom_type_scat_source
C C 0.0033 0.0016 'International Tables Vol C Tables 4.2.6.8 and 6.1.1.4'
H H 0 0 'International Tables Vol C Tables 4.2.6.8 and 6.1.1.4'
O O 0.0106 0.006 'International Tables Vol C Tables 4.2.6.8 and 6.1.1.4'
Cr Cr 0.3209 0.6236 'International Tables Vol C Tables 4.2.6.8 and 6.1.1.4'
N N 0.0061 0.0033 'International Tables Vol C Tables 4.2.6.8 and 6.1.1.4'
K K 0.2009 0.2494 'International Tables Vol C Tables 4.2.6.8 and 6.1.1.4'

loop_
_geom_angle_atom_site_label_1
_geom_angle_atom_site_label_2
_geom_angle_atom_site_label_3
_geom_angle_site_symmetry_1
_geom_angle_site_symmetry_3
_geom_angle
C4 O8 K1 . . 120.82(14)
N1 C9 C8 . . 121.9(2)
N1 C9 C10 . . 116.8(2)
C8 C9 C10 . . 121.3(2)
O6 C3 O5 . . 125.7(2)
O6 C3 C4 . . 121.5(2)
O5 C3 C4 . . 112.72(18)
O6 C3 K1 . . 48.47(12)
O5 C3 K1 . . 166.81(15)
C4 C3 K1 . . 74.44(11)
O4 C2 O3 . . 125.8(2)
O4 C2 C1 . . 120.9(2)
O3 C2 C1 . . 113.4(2)
O4 C2 K1 . 3_455 42.36(12)
O3 C2 K1 . 3_455 117.88(14)
C1 C2 K1 . 3_455 109.81(13)
O2 C1 O1 . . 125.4(2)
O2 C1 C2 . . 120.6(2)
O1 C1 C2 . . 113.97(19)
N1 C5 C6 . . 122.0(2)
N1 C5 H5 . . 119
C6 C5 H5 . . 119
N2 C10 C9 . . 111.72(18)
N2 C10 H10A . . 109.3
C9 C10 H10A . . 109.3
N2 C10 H10B . . 109.3
C9 C10 H10B . . 109.3
H10A C10 H10B . . 107.9
C9 C8 C7 . . 119.2(2)
C9 C8 H8 . . 120.4
C7 C8 H8 . . 120.4
C6 C7 C8 . . 118.8(2)
C6 C7 H7 . . 120.6
C8 C7 H7 . . 120.6
O8 C4 O7 . . 125.9(2)
O8 C4 C3 . . 121.04(19)
O7 C4 C3 . . 113.09(18)
O8 C4 K1 . . 41.45(11)
O7 C4 K1 . . 167.29(15)
C3 C4 K1 . . 79.62(12)
C5 C6 C7 . . 119.5(2)
C5 C6 H6 . . 120.3
C7 C6 H6 . . 120.3
O8 K1 O4 . 3_545 165.93(6)
O8 K1 O3 . 5_656 92.75(5)
O4 K1 O3 3_545 5_656 97.00(5)
O8 K1 O6 . 2_655 124.85(5)
O4 K1 O6 3_545 2_655 62.84(5)
O3 K1 O6 5_656 2_655 102.04(5)
O8 K1 O6 . . 61.83(5)
O4 K1 O6 3_545 . 115.54(5)
O3 K1 O6 5_656 . 136.76(5)
O6 K1 O6 2_655 . 71.85(6)
O8 K1 O2 . 4_545 93.31(5)
O4 K1 O2 3_545 4_545 74.24(5)
O3 K1 O2 5_656 4_545 106.33(5)
O6 K1 O2 2_655 4_545 130.68(5)
O6 K1 O2 . 4_545 109.32(5)
O8 K1 O7 . 5_656 70.70(5)
O4 K1 O7 3_545 5_656 123.12(5)
O3 K1 O7 5_656 5_656 59.67(5)
O6 K1 O7 2_655 5_656 72.18(5)
O6 K1 O7 . 5_656 78.34(5)
O2 K1 O7 4_545 5_656 156.95(5)
O8 K1 O4 . 4_545 76.65(5)
O4 K1 O4 3_545 4_545 90.49(6)
O3 K1 O4 5_656 4_545 156.02(5)
O6 K1 O4 2_655 4_545 101.65(5)
O6 K1 O4 . 4_545 56.12(5)
O2 K1 O4 4_545 4_545 53.93(5)
O7 K1 O4 5_656 4_545 132.74(4)
O8 K1 K1 . 2_655 110.14(4)
O4 K1 K1 3_545 2_655 63.38(4)
O3 K1 K1 5_656 2_655 153.36(4)
O6 K1 K1 2_655 2_655 53.89(4)
O6 K1 K1 . 2_655 53.10(3)
O2 K1 K1 4_545 2_655 86.37(4)
O7 K1 K1 5_656 2_655 114.31(3)
O4 K1 K1 4_545 2_655 48.49(3)
O8 K1 C4 . . 17.73(5)
O4 K1 C4 3_545 . 155.56(6)
O3 K1 C4 5_656 . 107.44(5)
O6 K1 C4 2_655 . 110.64(5)
O6 K1 C4 . . 44.14(5)
O2 K1 C4 4_545 . 98.23(5)
O7 K1 C4 5_656 . 71.69(5)
O4 K1 C4 4_545 . 67.09(5)
K1 K1 C4 2_655 . 93.35(4)
O8 K1 C2 . 3_545 150.54(6)
O4 K1 C2 3_545 3_545 17.46(5)
O3 K1 C2 5_656 3_545 97.26(5)
O6 K1 C2 2_655 3_545 79.97(5)
O6 K1 C2 . 3_545 122.39(5)
O2 K1 C2 4_545 3_545 57.29(5)
O7 K1 C2 5_656 3_545 137.65(5)
O4 K1 C2 4_545 3_545 83.24(5)
K1 K1 C2 2_655 3_545 69.58(4)
C4 K1 C2 . 3_545 149.77(5)
O8 K1 C3 . . 43.67(5)
O4 K1 C3 3_545 . 131.87(6)
O3 K1 C3 5_656 . 128.22(5)
O6 K1 C3 2_655 . 89.22(5)
O6 K1 C3 . . 18.52(5)
O2 K1 C3 4_545 . 103.14(5)
O7 K1 C3 5_656 . 77.10(5)
O4 K1 C3 4_545 . 55.76(5)
K1 K1 C3 2_655 . 68.49(4)
C4 K1 C3 . . 25.94(5)
C2 K1 C3 3_545 . 134.53(6)
O7 Cr1 O1 . . 174.81(7)
O7 Cr1 O5 . . 82.41(7)
O1 Cr1 O5 . . 93.64(7)
O7 Cr1 O3 . . 94.28(7)
O1 Cr1 O3 . . 82.56(7)
O5 Cr1 O3 . . 93.40(7)
O7 Cr1 N1 . . 90.36(7)
O1 Cr1 N1 . . 93.37(7)
O5 Cr1 N1 . . 95.33(7)
O3 Cr1 N1 . . 170.59(7)
O7 Cr1 N2 . . 90.37(7)
O1 Cr1 N2 . . 93.78(7)
O5 Cr1 N2 . . 171.88(7)
O3 Cr1 N2 . . 90.81(7)
N1 Cr1 N2 . . 80.95(8)
O7 Cr1 K1 . 5_656 50.95(5)
O1 Cr1 K1 . 5_656 126.61(5)
O5 Cr1 K1 . 5_656 96.15(5)
O3 Cr1 K1 . 5_656 44.60(5)
N1 Cr1 K1 . 5_656 137.33(5)
N2 Cr1 K1 . 5_656 82.02(6)
C4 O7 Cr1 . . 114.47(14)
C4 O7 K1 . 5_656 109.95(13)
Cr1 O7 K1 . 5_656 98.57(6)
C1 O1 Cr1 . . 115.29(14)
C3 O5 Cr1 . . 115.22(14)
C2 O3 Cr1 . . 114.74(15)
C2 O3 K1 . 5_656 138.21(15)
Cr1 O3 K1 . 5_656 105.54(7)
C3 O6 K1 . 2_655 144.76(15)
C3 O6 K1 . . 113.01(14)
K1 O6 K1 2_655 . 73.01(4)
C2 O4 K1 . 3_455 120.18(15)
C2 O4 K1 . 4 114.95(16)
K1 O4 K1 3_455 4 68.13(4)
C9 N1 C5 . . 118.7(2)
C9 N1 Cr1 . . 116.04(15)
C5 N1 Cr1 . . 125.04(16)
C1 O2 K1 . 4 128.28(16)
C10 N2 Cr1 . . 113.54(14)
C10 N2 H2A . . 109.7(17)
Cr1 N2 H2A . . 106.8(17)
C10 N2 H2B . . 111.1(17)
Cr1 N2 H2B . . 109.2(17)
H2A N2 H2B . . 106(2)

loop_
_geom_bond_atom_site_label_1
_geom_bond_atom_site_label_2
_geom_bond_site_symmetry_2
_geom_bond_distance
_geom_bond_publ_flag
O8 C4 . 1.220(3) ?
O8 K1 . 2.6514(17) y
C9 N1 . 1.347(3) ?
C9 C8 . 1.385(3) ?
C9 C10 . 1.507(3) ?
C3 O6 . 1.212(3) ?
C3 O5 . 1.296(3) ?
C3 C4 . 1.562(3) ?
C3 K1 . 3.512(2) y
C2 O4 . 1.215(3) ?
C2 O3 . 1.301(3) ?
C2 C1 . 1.556(3) ?
C2 K1 3_455 3.501(2) y
C1 O2 . 1.225(3) ?
C1 O1 . 1.286(3) ?
C5 N1 . 1.355(3) ?
C5 C6 . 1.378(3) ?
C5 H5 . 0.95 ?
C10 N2 . 1.475(3) ?
C10 H10A . 0.99 ?
C10 H10B . 0.99 ?
C8 C7 . 1.390(3) ?
C8 H8 . 0.95 ?
C7 C6 . 1.382(3) ?
C7 H7 . 0.95 ?
C4 O7 . 1.299(3) ?
C4 K1 . 3.440(2) y
C6 H6 . 0.95 ?
K1 O4 3_545 2.7287(18) y
K1 O3 5_656 2.7783(17) y
K1 O6 2_655 2.8276(17) ?
K1 O6 . 2.8567(18) y
K1 O2 4_545 2.8803(18) y
K1 O7 5_656 2.9938(17) y
K1 O4 4_545 3.2576(19) y
K1 K1 2_655 3.3815(11) y
K1 C2 3_545 3.501(2) y
Cr1 O7 . 1.9557(16) y
Cr1 O1 . 1.9614(16) y
Cr1 O5 . 1.9681(16) y
Cr1 O3 . 1.9700(16) y
Cr1 N1 . 2.0581(19) y
Cr1 N2 . 2.0644(19) y
Cr1 K1 5_656 3.8121(6) y
O7 K1 5_656 2.9938(17) ?
O3 K1 5_656 2.7783(17) ?
O6 K1 2_655 2.8276(17) ?
O4 K1 3_455 2.7287(18) ?
O4 K1 4 3.2576(19) ?
O2 K1 4 2.8803(18) ?
N2 H2A . 0.944(17) ?
N2 H2B . 0.934(17) ?

loop_
_geom_hbond_atom_site_label_D
_geom_hbond_atom_site_label_H
_geom_hbond_atom_site_label_A
_geom_hbond_site_symmetry_A
_geom_hbond_distance_DH
_geom_hbond_distance_HA
_geom_hbond_distance_DA
_geom_hbond_angle_DHA
N2 H2A O5 6_556 0.944(17) 2.29(2) 2.988(3) 130(2)
N2 H2A O6 6_556 0.944(17) 2.558(17) 3.499(3) 175(2)
N2 H2B O2 2 0.934(17) 2.139(17) 3.070(3) 175(2)
N2 H2B O1 2 0.934(17) 2.52(2) 3.157(3) 125(2)
C8 H8 O8 7_546 0.95 2.53 3.319(3) 140.1
C7 H7 O7 7_546 0.95 2.54 3.232(3) 130
C6 H6 O3 4_545 0.95 2.59 3.386(3) 142.1

loop_
_geom_torsion_atom_site_label_1
_geom_torsion_atom_site_label_2
_geom_torsion_atom_site_label_3
_geom_torsion_atom_site_label_4
_geom_torsion_site_symmetry_1
_geom_torsion_site_symmetry_4
_geom_torsion
O4 C2 C1 O2 . . 0.8(3)
O3 C2 C1 O2 . . -179.5(2)
K1 C2 C1 O2 3_455 . 46.4(2)
O4 C2 C1 O1 . . -178.2(2)
O3 C2 C1 O1 . . 1.6(3)
K1 C2 C1 O1 3_455 . -132.58(16)
N1 C9 C10 N2 . . -11.1(3)
C8 C9 C10 N2 . . 169.4(2)
N1 C9 C8 C7 . . -1.1(3)
C10 C9 C8 C7 . . 178.3(2)
C9 C8 C7 C6 . . 0.4(3)
K1 O8 C4 O7 . . -179.09(16)
K1 O8 C4 C3 . . 2.3(3)
O6 C3 C4 O8 . . -13.5(3)
O5 C3 C4 O8 . . 166.7(2)
K1 C3 C4 O8 . . -1.53(18)
O6 C3 C4 O7 . . 167.7(2)
O5 C3 C4 O7 . . -12.1(3)
K1 C3 C4 O7 . . 179.67(18)
O6 C3 C4 K1 . . -11.94(19)
O5 C3 C4 K1 . . 168.26(17)
N1 C5 C6 C7 . . -0.2(4)
C8 C7 C6 C5 . . 0.3(3)
C4 O8 K1 O4 . 3_545 -79.5(3)
C4 O8 K1 O3 . 5_656 146.59(17)
C4 O8 K1 O6 . 2_655 39.85(19)
C4 O8 K1 O6 . . 3.31(16)
C4 O8 K1 O2 . 4_545 -106.86(17)
C4 O8 K1 O7 . 5_656 90.13(17)
C4 O8 K1 O4 . 4_545 -55.17(17)
C4 O8 K1 K1 . 2_655 -19.52(18)
C4 O8 K1 C2 . 3_545 -103.40(19)
C4 O8 K1 C3 . . -1.25(15)
O7 C4 K1 O8 . . 3.4(6)
C3 C4 K1 O8 . . -178.0(2)
O8 C4 K1 O4 . 3_545 144.69(17)
O7 C4 K1 O4 . 3_545 148.1(6)
C3 C4 K1 O4 . 3_545 -33.33(19)
O8 C4 K1 O3 . 5_656 -35.20(18)
O7 C4 K1 O3 . 5_656 -31.8(7)
C3 C4 K1 O3 . 5_656 146.77(11)
O8 C4 K1 O6 . 2_655 -145.81(16)
O7 C4 K1 O6 . 2_655 -142.4(7)
C3 C4 K1 O6 . 2_655 36.17(12)
O8 C4 K1 O6 . . -175.8(2)
O7 C4 K1 O6 . . -172.4(7)
C3 C4 K1 O6 . . 6.17(10)
O8 C4 K1 O2 . 4_545 74.87(17)
O7 C4 K1 O2 . 4_545 78.2(7)
C3 C4 K1 O2 . 4_545 -103.15(11)
O8 C4 K1 O7 . 5_656 -83.79(17)
O7 C4 K1 O7 . 5_656 -80.4(7)
C3 C4 K1 O7 . 5_656 98.19(11)
O8 C4 K1 O4 . 4_545 119.88(18)
O7 C4 K1 O4 . 4_545 123.2(7)
C3 C4 K1 O4 . 4_545 -58.14(11)
O8 C4 K1 K1 . 2_655 161.69(17)
O7 C4 K1 K1 . 2_655 165.1(7)
C3 C4 K1 K1 . 2_655 -16.33(11)
O8 C4 K1 C2 . 3_545 108.13(18)
O7 C4 K1 C2 . 3_545 111.5(7)
C3 C4 K1 C2 . 3_545 -69.89(16)
O8 C4 K1 C3 . . 178.0(2)
O7 C4 K1 C3 . . -178.6(7)
O6 C3 K1 O8 . . 167.24(19)
O5 C3 K1 O8 . . -123.8(7)
C4 C3 K1 O8 . . 0.87(10)
O6 C3 K1 O4 . 3_545 -31.40(18)
O5 C3 K1 O4 . 3_545 37.5(7)
C4 C3 K1 O4 . 3_545 162.22(11)
O6 C3 K1 O3 . 5_656 124.66(15)
O5 C3 K1 O3 . 5_656 -166.4(6)
C4 C3 K1 O3 . 5_656 -41.71(13)
O6 C3 K1 O6 . 2_655 19.90(15)
O5 C3 K1 O6 . 2_655 88.8(7)
C4 C3 K1 O6 . 2_655 -146.47(12)
O5 C3 K1 O6 . . 68.9(6)
C4 C3 K1 O6 . . -166.4(2)
O6 C3 K1 O2 . 4_545 -111.88(15)
O5 C3 K1 O2 . 4_545 -42.9(7)
C4 C3 K1 O2 . 4_545 81.75(12)
O6 C3 K1 O7 . 5_656 91.78(15)
O5 C3 K1 O7 . 5_656 160.7(7)
C4 C3 K1 O7 . 5_656 -74.59(11)
O6 C3 K1 O4 . 4_545 -84.79(16)
O5 C3 K1 O4 . 4_545 -15.8(6)
C4 C3 K1 O4 . 4_545 108.84(12)
O6 C3 K1 K1 . 2_655 -31.19(14)
O5 C3 K1 K1 . 2_655 37.7(6)
C4 C3 K1 K1 . 2_655 162.44(12)
O6 C3 K1 C4 . . 166.4(2)
O5 C3 K1 C4 . . -124.7(7)
O6 C3 K1 C2 . 3_545 -55.17(18)
O5 C3 K1 C2 . 3_545 13.8(7)
C4 C3 K1 C2 . 3_545 138.46(11)
O8 C4 O7 Cr1 . . -162.60(19)
C3 C4 O7 Cr1 . . 16.1(2)
K1 C4 O7 Cr1 . . -165.3(6)
O8 C4 O7 K1 . 5_656 87.6(2)
C3 C4 O7 K1 . 5_656 -93.70(17)
K1 C4 O7 K1 . 5_656 84.8(7)
O1 Cr1 O7 C4 . . -52.9(8)
O5 Cr1 O7 C4 . . -12.27(15)
O3 Cr1 O7 C4 . . -105.14(15)
N1 Cr1 O7 C4 . . 83.06(15)
N2 Cr1 O7 C4 . . 164.01(15)
K1 Cr1 O7 C4 5_656 . -116.59(16)
O1 Cr1 O7 K1 . 5_656 63.7(8)
O5 Cr1 O7 K1 . 5_656 104.32(6)
O3 Cr1 O7 K1 . 5_656 11.45(6)
N1 Cr1 O7 K1 . 5_656 -160.35(6)
N2 Cr1 O7 K1 . 5_656 -79.39(7)
O2 C1 O1 Cr1 . . -178.10(18)
C2 C1 O1 Cr1 . . 0.8(2)
O7 Cr1 O1 C1 . . -54.6(8)
O5 Cr1 O1 C1 . . -94.89(15)
O3 Cr1 O1 C1 . . -1.93(15)
N1 Cr1 O1 C1 . . 169.54(15)
N2 Cr1 O1 C1 . . 88.40(16)
K1 Cr1 O1 C1 5_656 . 5.54(17)
O6 C3 O5 Cr1 . . -177.78(18)
C4 C3 O5 Cr1 . . 2.0(2)
K1 C3 O5 Cr1 . . 122.8(6)
O7 Cr1 O5 C3 . . 4.95(15)
O1 Cr1 O5 C3 . . -178.43(15)
O3 Cr1 O5 C3 . . 98.81(15)
N1 Cr1 O5 C3 . . -84.70(16)
N2 Cr1 O5 C3 . . -22.4(6)
K1 Cr1 O5 C3 5_656 . 54.13(15)
O4 C2 O3 Cr1 . . 176.61(19)
C1 C2 O3 Cr1 . . -3.2(2)
K1 C2 O3 Cr1 3_455 . 127.09(11)
O4 C2 O3 K1 . 5_656 13.3(4)
C1 C2 O3 K1 . 5_656 -166.50(14)
K1 C2 O3 K1 3_455 5_656 -36.3(2)
O7 Cr1 O3 C2 . . 178.75(15)
O1 Cr1 O3 C2 . . 2.88(15)
O5 Cr1 O3 C2 . . 96.12(15)
N1 Cr1 O3 C2 . . -62.0(5)
N2 Cr1 O3 C2 . . -90.82(16)
K1 Cr1 O3 C2 5_656 . -168.57(18)
O7 Cr1 O3 K1 . 5_656 -12.68(7)
O1 Cr1 O3 K1 . 5_656 171.45(7)
O5 Cr1 O3 K1 . 5_656 -95.31(7)
N1 Cr1 O3 K1 . 5_656 106.6(4)
N2 Cr1 O3 K1 . 5_656 77.75(7)
O5 C3 O6 K1 . 2_655 -71.9(4)
C4 C3 O6 K1 . 2_655 108.4(3)
K1 C3 O6 K1 . 2_655 92.9(3)
O5 C3 O6 K1 . . -164.79(18)
C4 C3 O6 K1 . . 15.4(2)
O8 K1 O6 C3 . . -9.96(15)
O4 K1 O6 C3 3_545 . 154.53(15)
O3 K1 O6 C3 5_656 . -70.63(17)
O6 K1 O6 C3 2_655 . -159.01(15)
O2 K1 O6 C3 4_545 . 73.25(16)
O7 K1 O6 C3 5_656 . -84.16(15)
O4 K1 O6 C3 4_545 . 82.56(15)
K1 K1 O6 C3 2_655 . 142.95(17)
C4 K1 O6 C3 . . -8.51(14)
C2 K1 O6 C3 3_545 . 136.14(15)
O8 K1 O6 K1 . 2_655 -152.91(6)
O4 K1 O6 K1 3_545 2_655 11.58(6)
O3 K1 O6 K1 5_656 2_655 146.43(6)
O6 K1 O6 K1 2_655 2_655 58.04(5)
O2 K1 O6 K1 4_545 2_655 -69.70(5)
O7 K1 O6 K1 5_656 2_655 132.89(4)
O4 K1 O6 K1 4_545 2_655 -60.39(5)
C4 K1 O6 K1 . 2_655 -151.46(8)
C2 K1 O6 K1 3_545 2_655 -6.81(7)
C3 K1 O6 K1 . 2_655 -142.95(17)
O3 C2 O4 K1 . 3_455 -93.7(2)
C1 C2 O4 K1 . 3_455 86.0(2)
O3 C2 O4 K1 . 4 -171.93(17)
C1 C2 O4 K1 . 4 7.8(3)
K1 C2 O4 K1 3_455 4 -78.18(13)
C8 C9 N1 C5 . . 1.2(3)
C10 C9 N1 C5 . . -178.25(19)
C8 C9 N1 Cr1 . . -173.43(17)
C10 C9 N1 Cr1 . . 7.1(2)
C6 C5 N1 C9 . . -0.5(3)
C6 C5 N1 Cr1 . . 173.60(17)
O7 Cr1 N1 C9 . . 89.21(16)
O1 Cr1 N1 C9 . . -94.40(16)
O5 Cr1 N1 C9 . . 171.62(15)
O3 Cr1 N1 C9 . . -30.4(5)
N2 Cr1 N1 C9 . . -1.11(15)
K1 Cr1 N1 C9 5_656 . 66.55(18)
O7 Cr1 N1 C5 . . -85.05(18)
O1 Cr1 N1 C5 . . 91.34(18)
O5 Cr1 N1 C5 . . -2.64(18)
O3 Cr1 N1 C5 . . 155.4(4)
N2 Cr1 N1 C5 . . -175.37(19)
K1 Cr1 N1 C5 5_656 . -107.71(17)
O1 C1 O2 K1 . 4 167.30(15)
C2 C1 O2 K1 . 4 -11.5(3)
C9 C10 N2 Cr1 . . 9.8(2)
O7 Cr1 N2 C10 . . -95.39(16)
O1 Cr1 N2 C10 . . 87.73(16)
O5 Cr1 N2 C10 . . -68.3(6)
O3 Cr1 N2 C10 . . 170.33(16)
N1 Cr1 N2 C10 . . -5.09(15)
K1 Cr1 N2 C10 5_656 . -145.81(15)
